data_4318363
loop_
_publ_author_name
'Vitaly Pavlishchuk'
'Frank Birkelbach'
'Thomas Weyherm\"uller'
'Karl Wieghardt'
'Phalguni Chaudhuri'

_publ_section_title
;
 Polynuclear Complexes of the Pendent-Arm Ligand
 1,4,7-Tris(acetophenoneoxime)-1,4,7-triazacyclononane
;
_journal_name_full 'Inorganic Chemistry'
_journal_page_first 4405
_journal_page_last 4416
_journal_paper_doi 10.1021/ic011322m
_journal_volume 41
_journal_year 2002
_chemical_formula_structural '[C63 H75 Mn3 N12 O10]2+, 2 (ClO4)-, 2 MeOH, 3 H2O'
_chemical_formula_sum 'C65 H89 Cl2 Mn3 N12 O23'
_chemical_formula_weight 1642.20
_chemical_name_systematic
;
  ?
;
_space_group_IT_number 14
_symmetry_cell_setting monoclinic
_symmetry_space_group_name_Hall '-P 2ybc'
_symmetry_space_group_name_H-M 'P 1 21/c 1'
_atom_sites_solution_hydrogens geom
_atom_sites_solution_primary direct
_atom_sites_solution_secondary difmap
_audit_creation_method SHELXL
_cell_angle_alpha 90.00
_cell_angle_beta 113.22(3)
_cell_angle_gamma 90.00
_cell_formula_units_Z 4
_cell_length_a 20.041(2)
_cell_length_b 16.705(2)
_cell_length_c 23.336(2)
_cell_measurement_reflns_used 20864
_cell_measurement_temperature 100(2)
_cell_volume 7180(2)
_computing_cell_refinement 'DENZO, Nonius Collect Software'
_computing_data_collection 'DENZO, Nonius Collect Software'
_computing_data_reduction 'DENZO, Nonius Collect Software'
_computing_structure_refinement 'SHELXL-93 (Sheldrick, 1993)'
_computing_structure_solution 'SHELXS-86 (Sheldrick, 1990)'
_diffrn_ambient_temperature 100(2)
_diffrn_measurement_device 'Nonius Kappa-CCD'
_diffrn_measurement_method '187 images at 1 deg. in \w and 300 sec.'
_diffrn_radiation_monochromator graphite
_diffrn_radiation_source 'rotating Mo-anode'
_diffrn_radiation_type MoK\a
_diffrn_radiation_wavelength 0.71073
_diffrn_reflns_av_R_equivalents 0.0737
_diffrn_reflns_av_sigmaI/netI 0.1131
_diffrn_reflns_limit_h_max 24
_diffrn_reflns_limit_h_min -16
_diffrn_reflns_limit_k_max 17
_diffrn_reflns_limit_k_min -20
_diffrn_reflns_limit_l_max 27
_diffrn_reflns_limit_l_min -28
_diffrn_reflns_number 20864
_diffrn_reflns_theta_max 22.50
_diffrn_reflns_theta_min 1.55
_exptl_absorpt_coefficient_mu 0.680
_exptl_absorpt_correction_type 'not corrected'
_exptl_crystal_colour 'dark red'
_exptl_crystal_density_diffrn 1.519
_exptl_crystal_description 'transparent block'
_exptl_crystal_F_000 3424
_exptl_crystal_size_max 0.14
_exptl_crystal_size_mid 0.08
_exptl_crystal_size_min 0.06
_refine_diff_density_max 0.957
_refine_diff_density_min -0.698
_refine_diff_density_rms 0.092
_refine_ls_extinction_method none
_refine_ls_goodness_of_fit_all 1.016
_refine_ls_goodness_of_fit_obs 1.100
_refine_ls_matrix_type full
_refine_ls_number_parameters 944
_refine_ls_number_reflns 8581
_refine_ls_number_restraints 4
_refine_ls_restrained_S_all 1.103
_refine_ls_restrained_S_obs 1.100
_refine_ls_R_factor_all 0.1360
_refine_ls_R_factor_obs 0.0734
_refine_ls_shift/esd_max 0.006
_refine_ls_shift/esd_mean 0.000
_refine_ls_structure_factor_coef Fsqd
_refine_ls_weighting_details 'w=1/[\s^2^(Fo^2^)+(0.0745P)^2^+31.2339P] where P=(Fo^2^+2Fc^2^)/3'
_refine_ls_weighting_scheme calc
_refine_ls_wR_factor_all 0.2078
_refine_ls_wR_factor_obs 0.1588
_reflns_number_observed 5415
_reflns_number_total 8681
_reflns_observed_criterion >2sigma(I)
_cod_data_source_file ic011322m_4.cif
_cod_data_source_block 4
_cod_depositor_comments
;
The following automatic conversions were performed:

'_symmetry_cell_setting' value 'Monoclinic' changed to 'monoclinic'
according to the built-in table from CIF Core dictionary named
'cif_core.dic' version 2.4.1 from 2010-06-29.

Automatic conversion script
Id: cif_fix_values 1646 2011-03-28 12:23:43Z adriana 

The following automatic conversions were performed:

'_refine_ls_weighting_scheme' value 'calc
w=1/[\s^2^(Fo^2^)+(0.0745P)^2^+31.2339P] where P=(Fo^2^+2Fc^2^)/3'
was changed to 'calc'. New tag '_refine_ls_weighting_details' was
created. The value of the new tag was set to
'w=1/[\s^2^(Fo^2^)+(0.0745P)^2^+31.2339P] where P=(Fo^2^+2Fc^2^)/3'.

Automatic conversion script
Id: cif_fix_values 3143 2015-03-26 13:38:13Z robertas 
;
_cod_original_cell_volume 7179.7(13)
_cod_database_code 4318363

loop_
_symmetry_equiv_pos_as_xyz
'x, y, z'
'-x, y+1/2, -z+1/2'
'-x, -y, -z'
'x, -y-1/2, z-1/2'

loop_
_atom_site_aniso_label
_atom_site_aniso_U_11
_atom_site_aniso_U_22
_atom_site_aniso_U_33
_atom_site_aniso_U_23
_atom_site_aniso_U_13
_atom_site_aniso_U_12
Mn1 0.0333(8) 0.0251(7) 0.0250(7) -0.0028(5) 0.0139(6) -0.0027(6)
Mn2 0.0337(8) 0.0244(7) 0.0236(7) -0.0019(5) 0.0131(6) -0.0033(6)
Mn3 0.0331(8) 0.0294(7) 0.0219(7) -0.0015(6) 0.0103(6) -0.0019(6)
N1 0.035(5) 0.029(4) 0.024(4) 0.000(3) 0.013(3) 0.006(3)
N2 0.043(5) 0.027(4) 0.031(4) -0.001(3) 0.019(4) 0.000(4)
N3 0.041(5) 0.029(4) 0.028(4) -0.005(3) 0.018(4) -0.006(4)
N4 0.039(5) 0.020(4) 0.030(4) -0.009(3) 0.018(3) 0.000(3)
O4 0.048(4) 0.025(3) 0.026(3) 0.001(2) 0.020(3) -0.001(3)
N5 0.038(5) 0.025(4) 0.033(4) -0.010(3) 0.015(4) -0.003(4)
O5 0.038(4) 0.021(3) 0.035(3) -0.005(3) 0.023(3) -0.004(3)
N6 0.031(5) 0.029(4) 0.032(4) 0.000(3) 0.017(4) -0.001(4)
O6 0.038(4) 0.029(3) 0.029(3) -0.004(2) 0.017(3) -0.003(3)
N7 0.028(4) 0.043(4) 0.026(4) -0.007(3) 0.013(3) -0.002(4)
N8 0.031(4) 0.034(4) 0.022(4) -0.003(3) 0.013(3) -0.007(3)
N9 0.043(5) 0.033(4) 0.024(4) -0.005(3) 0.013(4) -0.004(4)
N10 0.034(5) 0.039(4) 0.023(4) 0.000(3) 0.013(4) -0.003(4)
O10 0.030(4) 0.045(4) 0.027(3) -0.006(3) 0.008(3) 0.001(3)
N11 0.026(4) 0.026(4) 0.027(4) 0.000(3) 0.006(3) -0.005(3)
O11 0.030(4) 0.033(3) 0.019(3) -0.007(2) 0.012(3) 0.000(3)
N12 0.027(4) 0.045(5) 0.021(4) 0.005(3) 0.013(3) -0.004(4)
O12 0.030(3) 0.031(3) 0.021(3) 0.000(2) 0.011(3) -0.003(3)
C1 0.055(7) 0.031(5) 0.034(5) 0.003(4) 0.020(5) 0.014(5)
C2 0.054(7) 0.021(4) 0.037(5) -0.005(4) 0.027(5) 0.001(4)
C3 0.056(7) 0.029(5) 0.016(5) -0.006(4) 0.014(4) -0.003(4)
C4 0.045(6) 0.033(5) 0.033(5) -0.004(4) 0.018(5) -0.012(5)
C5 0.038(6) 0.029(5) 0.032(5) -0.004(4) 0.015(4) -0.003(4)
C6 0.048(6) 0.027(5) 0.035(5) -0.003(4) 0.018(5) -0.007(5)
C7 0.036(6) 0.031(5) 0.033(5) 0.004(4) 0.017(4) 0.008(4)
C8 0.033(6) 0.031(5) 0.024(5) 0.002(4) 0.011(4) -0.002(4)
C9 0.031(5) 0.027(5) 0.021(5) 0.000(4) 0.003(4) -0.007(4)
C10 0.024(5) 0.031(5) 0.046(6) -0.001(4) 0.009(5) -0.002(4)
C11 0.041(6) 0.051(6) 0.021(5) 0.015(4) 0.006(5) -0.006(5)
C12 0.046(6) 0.046(6) 0.031(5) -0.007(5) 0.023(5) -0.016(5)
C13 0.042(6) 0.028(5) 0.036(6) -0.002(4) 0.012(5) -0.010(4)
C14 0.028(5) 0.029(5) 0.028(5) 0.004(4) 0.007(4) -0.003(4)
C15 0.039(6) 0.041(5) 0.035(5) -0.001(4) 0.026(5) 0.007(5)
C16 0.030(5) 0.032(5) 0.024(5) -0.002(4) 0.013(4) 0.002(4)
C17 0.032(6) 0.035(5) 0.022(5) -0.009(4) 0.017(4) -0.004(4)
C18 0.037(6) 0.035(5) 0.035(5) -0.005(4) 0.017(5) -0.003(5)
C19 0.050(7) 0.037(5) 0.042(6) 0.007(4) 0.026(5) 0.007(5)
C20 0.043(7) 0.048(6) 0.039(6) -0.004(5) 0.023(5) -0.010(5)
C21 0.032(6) 0.046(6) 0.033(5) -0.008(5) 0.014(5) 0.006(5)
C22 0.036(6) 0.038(5) 0.037(5) 0.001(4) 0.017(5) 0.005(5)
C23 0.033(5) 0.028(5) 0.031(5) 0.003(4) 0.011(4) -0.004(4)
C24 0.036(6) 0.020(4) 0.021(4) 0.008(4) 0.005(4) 0.006(4)
C25 0.025(6) 0.025(4) 0.031(5) 0.010(4) 0.014(4) 0.002(4)
C26 0.036(6) 0.033(5) 0.032(5) 0.003(4) 0.017(5) -0.002(4)
C27 0.055(8) 0.035(5) 0.042(6) -0.005(4) 0.024(6) -0.009(5)
C28 0.027(6) 0.039(5) 0.067(7) -0.005(5) 0.024(6) -0.008(5)
C29 0.021(6) 0.041(5) 0.061(7) 0.005(5) 0.014(5) 0.001(4)
C30 0.026(6) 0.033(5) 0.035(5) 0.001(4) 0.012(5) -0.001(4)
C31 0.031(6) 0.053(6) 0.031(5) 0.001(4) 0.008(4) -0.002(5)
C32 0.030(6) 0.039(5) 0.025(5) -0.008(4) 0.010(4) -0.011(4)
C33 0.047(6) 0.034(5) 0.018(5) -0.008(4) 0.009(4) -0.004(5)
C34 0.055(7) 0.023(5) 0.036(5) -0.006(4) 0.020(5) -0.012(4)
C35 0.039(6) 0.045(5) 0.036(6) -0.007(4) 0.023(5) -0.014(5)
C36 0.032(6) 0.048(6) 0.030(5) -0.011(4) 0.011(4) -0.011(5)
C37 0.036(6) 0.045(5) 0.025(5) -0.007(4) 0.014(4) -0.004(5)
C38 0.037(6) 0.033(5) 0.037(5) -0.001(4) 0.017(5) -0.004(5)
C39 0.028(6) 0.039(5) 0.043(6) 0.003(5) 0.017(5) -0.006(5)
C40 0.044(7) 0.038(5) 0.040(6) 0.004(4) 0.016(5) -0.004(5)
C41 0.041(7) 0.061(7) 0.070(8) -0.020(6) 0.038(6) -0.010(6)
C42 0.047(8) 0.083(8) 0.078(9) -0.016(7) 0.029(7) 0.015(6)
C43 0.046(8) 0.083(8) 0.077(9) -0.004(7) 0.018(7) 0.032(6)
C44 0.051(7) 0.057(6) 0.050(6) 0.005(5) 0.013(6) 0.010(6)
C45 0.039(6) 0.036(5) 0.024(5) -0.008(4) 0.011(4) 0.000(4)
C46 0.035(6) 0.024(4) 0.017(5) 0.009(4) 0.013(4) 0.005(4)
C47 0.041(6) 0.023(4) 0.026(5) -0.006(4) 0.018(5) -0.003(4)
C48 0.040(6) 0.029(5) 0.036(6) -0.014(4) 0.017(5) -0.012(4)
C49 0.069(8) 0.027(5) 0.036(6) -0.001(4) 0.028(6) -0.001(5)
C50 0.051(7) 0.043(6) 0.058(7) -0.016(5) 0.033(6) -0.007(5)
C51 0.037(6) 0.050(6) 0.041(6) -0.001(5) 0.022(5) -0.006(5)
C52 0.048(7) 0.033(5) 0.024(5) -0.006(4) 0.016(5) 0.000(5)
C53 0.048(6) 0.027(5) 0.028(5) 0.002(4) 0.019(4) -0.006(4)
C54 0.031(5) 0.024(5) 0.021(5) 0.004(4) 0.009(4) -0.005(4)
C55 0.034(6) 0.040(5) 0.024(5) 0.000(4) 0.012(4) -0.006(5)
C56 0.038(6) 0.036(5) 0.030(5) 0.003(4) 0.010(4) -0.011(4)
C57 0.039(6) 0.049(6) 0.028(5) 0.002(5) 0.013(5) -0.014(5)
C58 0.037(6) 0.061(7) 0.021(5) 0.006(5) 0.010(4) -0.016(5)
C59 0.028(6) 0.062(7) 0.030(5) 0.002(5) 0.011(5) 0.003(5)
C60 0.029(6) 0.041(5) 0.027(5) 0.002(4) 0.010(4) -0.008(4)
Cl1 0.046(2) 0.056(2) 0.069(2) -0.0316(14) 0.0318(15) -0.0137(13)
O31 0.050(5) 0.067(5) 0.082(5) -0.027(4) 0.015(4) 0.000(4)
O32 0.062(5) 0.062(5) 0.119(6) -0.056(5) 0.053(5) -0.016(4)
O33 0.081(7) 0.210(11) 0.067(6) -0.067(7) -0.006(5) 0.056(7)
O34 0.215(13) 0.055(5) 0.259(13) -0.029(7) 0.208(12) -0.023(6)
Cl2 0.079(2) 0.050(2) 0.087(2) 0.020(2) 0.061(2) 0.020(2)
O41 0.129(8) 0.058(5) 0.129(7) 0.003(5) 0.110(7) 0.012(5)
O42 0.090(6) 0.044(4) 0.085(5) 0.019(4) 0.055(5) 0.019(4)
O43 0.085(6) 0.059(5) 0.097(7) 0.013(4) 0.057(5) -0.001(4)
O44 0.087(7) 0.069(5) 0.158(8) 0.002(5) 0.098(6) 0.001(5)
C70 0.034(6) 0.049(6) 0.064(7) 0.024(6) 0.015(6) -0.004(5)
O80 0.044(4) 0.026(3) 0.026(3) 0.001(2) 0.015(3) 0.001(3)
C80 0.054(7) 0.049(6) 0.027(5) -0.003(4) 0.016(5) 0.005(5)
O90 0.099(8) 0.081(6) 0.195(11) 0.093(7) -0.085(8) -0.052(6)
C90 0.133(14) 0.044(7) 0.328(24) -0.069(10) 0.206(17) -0.034(8)
O100 0.122(10) 0.156(11) 0.177(12) -0.018(9) 0.019(8) 0.000(9)
C100 0.285(30) 0.126(15) 0.161(18) -0.054(13) 0.053(17) -0.144(18)
O110 0.154(11) 0.090(7) 0.150(10) 0.019(7) 0.027(8) 0.020(7)
O120 0.097(7) 0.084(6) 0.116(7) 0.025(5) 0.066(6) 0.011(5)

loop_
_atom_site_label
_atom_site_type_symbol
_atom_site_fract_x
_atom_site_fract_y
_atom_site_fract_z
_atom_site_U_iso_or_equiv
_atom_site_thermal_displace_type
_atom_site_occupancy
_atom_site_calc_flag
_atom_site_refinement_flags
_atom_site_disorder_group
Mn1 Mn 0.34843(7) 0.37251(7) 0.57851(5) 0.0271(4) Uani 1 d . .
Mn2 Mn 0.34026(7) 0.17710(7) 0.58674(5) 0.0267(4) Uani 1 d . .
Mn3 Mn 0.19778(7) 0.10473(7) 0.46830(5) 0.0283(4) Uani 1 d . .
N1 N 0.3506(4) 0.4985(4) 0.5355(3) 0.029(2) Uani 1 d . .
N2 N 0.3224(4) 0.4609(4) 0.6433(3) 0.032(2) Uani 1 d . .
N3 N 0.4625(4) 0.4224(4) 0.6422(3) 0.031(2) Uani 1 d . .
N4 N 0.3708(4) 0.3594(4) 0.4869(3) 0.028(2) Uani 1 d . .
O4 O 0.3872(3) 0.2880(3) 0.4648(2) 0.0313(14) Uani 1 d . .
H4 H 0.3921(48) 0.2514(12) 0.4909(19) 0.047 Uiso 1 calc R .
N5 N 0.2984(4) 0.3060(4) 0.6379(3) 0.032(2) Uani 1 d . .
O5 O 0.2984(3) 0.2232(3) 0.6392(2) 0.0290(14) Uani 1 d . .
N6 N 0.4703(4) 0.2524(4) 0.5932(3) 0.029(2) Uani 1 d . .
O6 O 0.4100(3) 0.2620(3) 0.6085(2) 0.0307(14) Uani 1 d . .
N7 N 0.0782(4) 0.0878(4) 0.4020(3) 0.032(2) Uani 1 d . .
N8 N 0.2045(4) 0.0362(4) 0.3832(3) 0.028(2) Uani 1 d . .
N9 N 0.1738(4) -0.0292(4) 0.4849(3) 0.033(2) Uani 1 d . .
N10 N 0.1206(4) 0.1661(4) 0.5116(3) 0.031(2) Uani 1 d . .
O10 O 0.1427(3) 0.1996(3) 0.5713(2) 0.0350(15) Uani 1 d . .
H10 H 0.1860(16) 0.1868(46) 0.5926(14) 0.053 Uiso 1 calc R .
N11 N 0.3114(4) 0.1149(4) 0.4703(3) 0.028(2) Uani 1 d . .
O11 O 0.3682(3) 0.1439(3) 0.5213(2) 0.0267(14) Uani 1 d . .
N12 N 0.2433(4) 0.0680(4) 0.6081(3) 0.029(2) Uani 1 d . .
O12 O 0.2722(3) 0.0898(3) 0.5645(2) 0.0271(13) Uani 1 d . .
C1 C 0.2964(5) 0.5455(5) 0.5498(4) 0.039(2) Uani 1 d . .
H1A H 0.2474(5) 0.5230(5) 0.5263(4) 0.047 Uiso 1 calc R .
H1B H 0.2966(5) 0.6015(5) 0.5359(4) 0.047 Uiso 1 calc R .
C2 C 0.3119(5) 0.5447(4) 0.6185(4) 0.035(2) Uani 1 d . .
H2A H 0.3562(5) 0.5765(4) 0.6413(4) 0.042 Uiso 1 calc R .
H2B H 0.2710(5) 0.5700(4) 0.6254(4) 0.042 Uiso 1 calc R .
C3 C 0.3883(5) 0.4557(5) 0.7023(3) 0.034(2) Uani 1 d . .
H3A H 0.3912(5) 0.4015(5) 0.7202(3) 0.041 Uiso 1 calc R .
H3B H 0.3838(5) 0.4946(5) 0.7326(3) 0.041 Uiso 1 calc R .
C4 C 0.4574(5) 0.4725(5) 0.6934(4) 0.036(2) Uani 1 d . .
H4A H 0.4590(5) 0.5298(5) 0.6832(4) 0.043 Uiso 1 calc R .
H4B H 0.4995(5) 0.4613(5) 0.7327(4) 0.043 Uiso 1 calc R .
C5 C 0.4829(5) 0.4711(5) 0.5986(4) 0.032(2) Uani 1 d . .
H5A H 0.4903(5) 0.4355(5) 0.5677(4) 0.039 Uiso 1 calc R .
H5B H 0.5293(5) 0.4989(5) 0.6221(4) 0.039 Uiso 1 calc R .
C6 C 0.4256(5) 0.5321(5) 0.5650(4) 0.036(2) Uani 1 d . .
H6A H 0.4261(5) 0.5743(5) 0.5950(4) 0.043 Uiso 1 calc R .
H6B H 0.4381(5) 0.5577(5) 0.5323(4) 0.043 Uiso 1 calc R .
C7 C 0.3280(5) 0.4922(5) 0.4680(4) 0.032(2) Uani 1 d . .
H7A H 0.3460(5) 0.5396(5) 0.4530(4) 0.039 Uiso 1 calc R .
H7B H 0.2743(5) 0.4929(5) 0.4481(4) 0.039 Uiso 1 calc R .
C8 C 0.3553(5) 0.4174(5) 0.4475(4) 0.030(2) Uani 1 d . .
C9 C 0.3570(5) 0.4165(5) 0.3847(3) 0.029(2) Uani 1 d . .
C10 C 0.3157(5) 0.4737(5) 0.3411(4) 0.035(2) Uani 1 d . .
H10 H 0.2842(5) 0.5083(5) 0.3511(4) 0.042 Uiso 1 calc R .
C11 C 0.3203(5) 0.4803(5) 0.2838(4) 0.040(2) Uani 1 d . .
H11 H 0.2937(5) 0.5208(5) 0.2554(4) 0.048 Uiso 1 calc R .
C12 C 0.3631(5) 0.4287(5) 0.2678(4) 0.039(2) Uani 1 d . .
H12 H 0.3651(5) 0.4325(5) 0.2279(4) 0.046 Uiso 1 calc R .
C13 C 0.4027(5) 0.3722(5) 0.3088(4) 0.036(2) Uani 1 d . .
H13 H 0.4324(5) 0.3366(5) 0.2974(4) 0.044 Uiso 1 calc R .
C14 C 0.4003(5) 0.3656(5) 0.3672(4) 0.030(2) Uani 1 d . .
H14 H 0.4287(5) 0.3259(5) 0.3955(4) 0.036 Uiso 1 calc R .
C15 C 0.2590(5) 0.4320(5) 0.6539(4) 0.035(2) Uani 1 d . .
H15A H 0.2142(5) 0.4481(5) 0.6184(4) 0.042 Uiso 1 calc R .
H15B H 0.2584(5) 0.4574(5) 0.6920(4) 0.042 Uiso 1 calc R .
C16 C 0.2598(5) 0.3434(5) 0.6609(4) 0.028(2) Uani 1 d . .
C17 C 0.2144(5) 0.3075(5) 0.6917(3) 0.028(2) Uani 1 d . .
C18 C 0.2371(5) 0.2411(5) 0.7289(4) 0.035(2) Uani 1 d . .
H18 H 0.2820(5) 0.2166(5) 0.7346(4) 0.042 Uiso 1 calc R .
C19 C 0.1953(6) 0.2099(5) 0.7578(4) 0.040(2) Uani 1 d . .
H19 H 0.2119(6) 0.1646(5) 0.7842(4) 0.049 Uiso 1 calc R .
C20 C 0.1293(5) 0.2440(5) 0.7487(4) 0.042(2) Uani 1 d . .
H20 H 0.0999(5) 0.2213(5) 0.7679(4) 0.050 Uiso 1 calc R .
C21 C 0.1060(5) 0.3112(5) 0.7116(4) 0.037(2) Uani 1 d . .
H21 H 0.0605(5) 0.3349(5) 0.7052(4) 0.044 Uiso 1 calc R .
C22 C 0.1493(5) 0.3433(5) 0.6841(4) 0.036(2) Uani 1 d . .
H22 H 0.1344(5) 0.3906(5) 0.6597(4) 0.043 Uiso 1 calc R .
C23 C 0.5170(5) 0.3587(5) 0.6703(4) 0.031(2) Uani 1 d . .
H23A H 0.5039(5) 0.3286(5) 0.7010(4) 0.037 Uiso 1 calc R .
H23B H 0.5650(5) 0.3837(5) 0.6930(4) 0.037 Uiso 1 calc R .
C24 C 0.5223(5) 0.3013(4) 0.6226(4) 0.028(2) Uani 1 d . .
C25 C 0.5867(5) 0.2981(4) 0.6069(4) 0.026(2) Uani 1 d . .
C26 C 0.5784(5) 0.2820(5) 0.5458(4) 0.032(2) Uani 1 d . .
H26 H 0.5312(5) 0.2753(5) 0.5140(4) 0.039 Uiso 1 calc R .
C27 C 0.6389(6) 0.2757(5) 0.5315(4) 0.043(3) Uani 1 d . .
H27 H 0.6328(6) 0.2651(5) 0.4897(4) 0.051 Uiso 1 calc R .
C28 C 0.7066(5) 0.2844(5) 0.5758(5) 0.042(2) Uani 1 d . .
H28 H 0.7477(5) 0.2784(5) 0.5654(5) 0.051 Uiso 1 calc R .
C29 C 0.7157(5) 0.3022(5) 0.6369(5) 0.042(2) Uani 1 d . .
H29 H 0.7630(5) 0.3092(5) 0.6683(5) 0.050 Uiso 1 calc R .
C30 C 0.6569(5) 0.3093(5) 0.6513(4) 0.031(2) Uani 1 d . .
H30 H 0.6638(5) 0.3222(5) 0.6928(4) 0.037 Uiso 1 calc R .
C31 C 0.0809(5) 0.0918(5) 0.3388(4) 0.040(2) Uani 1 d . .
H31A H 0.0958(5) 0.1463(5) 0.3321(4) 0.047 Uiso 1 calc R .
H31B H 0.0316(5) 0.0821(5) 0.3066(4) 0.047 Uiso 1 calc R .
C32 C 0.1329(4) 0.0316(5) 0.3309(4) 0.032(2) Uani 1 d . .
H32A H 0.1128(4) -0.0230(5) 0.3288(4) 0.038 Uiso 1 calc R .
H32B H 0.1384(4) 0.0420(5) 0.2912(4) 0.038 Uiso 1 calc R .
C33 C 0.2327(5) -0.0442(5) 0.4094(4) 0.034(2) Uani 1 d . .
H33A H 0.2829(5) -0.0385(5) 0.4411(4) 0.041 Uiso 1 calc R .
H33B H 0.2342(5) -0.0790(5) 0.3757(4) 0.041 Uiso 1 calc R .
C34 C 0.1862(5) -0.0833(5) 0.4391(4) 0.037(2) Uani 1 d . .
H34A H 0.1388(5) -0.0983(5) 0.4061(4) 0.045 Uiso 1 calc R .
H34B H 0.2102(5) -0.1330(5) 0.4605(4) 0.045 Uiso 1 calc R .
C35 C 0.0974(5) -0.0260(5) 0.4760(4) 0.038(2) Uani 1 d . .
H35A H 0.0928(5) 0.0059(5) 0.5100(4) 0.045 Uiso 1 calc R .
H35B H 0.0802(5) -0.0809(5) 0.4786(4) 0.045 Uiso 1 calc R .
C36 C 0.0492(5) 0.0108(5) 0.4134(4) 0.037(2) Uani 1 d . .
H36A H 0.0451(5) -0.0271(5) 0.3795(4) 0.045 Uiso 1 calc R .
H36B H -0.0001(5) 0.0195(5) 0.4124(4) 0.045 Uiso 1 calc R .
C37 C 0.0349(5) 0.1546(5) 0.4090(4) 0.035(2) Uani 1 d . .
H37A H -0.0169(5) 0.1389(5) 0.3915(4) 0.042 Uiso 1 calc R .
H37B H 0.0403(5) 0.2006(5) 0.3844(4) 0.042 Uiso 1 calc R .
C38 C 0.0556(5) 0.1809(5) 0.4753(4) 0.035(2) Uani 1 d . .
C39 C -0.0009(5) 0.2239(5) 0.4903(4) 0.036(2) Uani 1 d . .
C40 C -0.0020(5) 0.2235(5) 0.5500(4) 0.040(2) Uani 1 d . .
H40 H 0.0368(5) 0.1994(5) 0.5836(4) 0.049 Uiso 1 calc R .
C41 C -0.0592(6) 0.2579(6) 0.5602(5) 0.052(3) Uani 1 d . .
H41 H -0.0596(6) 0.2572(6) 0.6008(5) 0.063 Uiso 1 calc R .
C42 C -0.1152(6) 0.2930(7) 0.5119(6) 0.068(3) Uani 1 d . .
H42 H -0.1547(6) 0.3160(7) 0.5190(6) 0.081 Uiso 1 calc R .
C43 C -0.1144(6) 0.2950(7) 0.4535(6) 0.071(4) Uani 1 d . .
H43 H -0.1529(6) 0.3202(7) 0.4202(6) 0.085 Uiso 1 calc R .
C44 C -0.0573(6) 0.2601(6) 0.4430(5) 0.055(3) Uani 1 d . .
H44 H -0.0574(6) 0.2614(6) 0.4023(5) 0.066 Uiso 1 calc R .
C45 C 0.2578(5) 0.0775(5) 0.3652(4) 0.033(2) Uani 1 d . .
H45A H 0.2347(5) 0.1253(5) 0.3400(4) 0.040 Uiso 1 calc R .
H45B H 0.2728(5) 0.0415(5) 0.3388(4) 0.040 Uiso 1 calc R .
C46 C 0.3238(5) 0.1032(4) 0.4204(3) 0.025(2) Uani 1 d . .
C47 C 0.3931(5) 0.1162(4) 0.4145(4) 0.028(2) Uani 1 d . .
C48 C 0.3936(5) 0.1469(5) 0.3598(4) 0.035(2) Uani 1 d . .
H48 H 0.3491(5) 0.1581(5) 0.3257(4) 0.042 Uiso 1 calc R .
C49 C 0.4591(6) 0.1615(5) 0.3546(4) 0.042(3) Uani 1 d . .
H49 H 0.4593(6) 0.1840(5) 0.3173(4) 0.050 Uiso 1 calc R .
C50 C 0.5233(6) 0.1439(5) 0.4025(5) 0.047(3) Uani 1 d . .
H50 H 0.5677(6) 0.1543(5) 0.3983(5) 0.057 Uiso 1 calc R .
C51 C 0.5240(5) 0.1112(5) 0.4568(4) 0.041(2) Uani 1 d . .
H51 H 0.5687(5) 0.0980(5) 0.4899(4) 0.049 Uiso 1 calc R .
C52 C 0.4587(5) 0.0979(5) 0.4624(4) 0.034(2) Uani 1 d . .
H52 H 0.4590(5) 0.0757(5) 0.5000(4) 0.041 Uiso 1 calc R .
C53 C 0.2207(5) -0.0566(5) 0.5488(3) 0.033(2) Uani 1 d . .
H53A H 0.2717(5) -0.0593(5) 0.5527(3) 0.040 Uiso 1 calc R .
H53B H 0.2058(5) -0.1113(5) 0.5552(3) 0.040 Uiso 1 calc R .
C54 C 0.2165(5) -0.0022(5) 0.5989(3) 0.026(2) Uani 1 d . .
C55 C 0.1817(5) -0.0285(5) 0.6417(4) 0.032(2) Uani 1 d . .
C56 C 0.1834(5) -0.1083(5) 0.6598(4) 0.035(2) Uani 1 d . .
H56 H 0.2034(5) -0.1482(5) 0.6423(4) 0.043 Uiso 1 calc R .
C57 C 0.1557(5) -0.1286(6) 0.7033(4) 0.039(2) Uani 1 d . .
H57 H 0.1563(5) -0.1831(6) 0.7151(4) 0.047 Uiso 1 calc R .
C58 C 0.1274(5) -0.0722(6) 0.7299(4) 0.040(2) Uani 1 d . .
H58 H 0.1106(5) -0.0874(6) 0.7611(4) 0.048 Uiso 1 calc R .
C59 C 0.1233(5) 0.0074(6) 0.7112(4) 0.041(2) Uani 1 d . .
H59 H 0.1017(5) 0.0465(6) 0.7280(4) 0.049 Uiso 1 calc R .
C60 C 0.1514(5) 0.0289(5) 0.6676(4) 0.033(2) Uani 1 d . .
H60 H 0.1498(5) 0.0833(5) 0.6552(4) 0.039 Uiso 1 calc R .
Cl1 Cl 0.06917(15) 0.80103(15) 0.27034(13) 0.0540(7) Uani 1 d . .
O31 O 0.1422(4) 0.8227(4) 0.2916(3) 0.070(2) Uani 1 d . .
O32 O 0.0319(4) 0.8551(4) 0.2944(4) 0.076(2) Uani 1 d . .
O33 O 0.0371(5) 0.7951(7) 0.2077(4) 0.131(5) Uani 1 d . .
O34 O 0.0662(7) 0.7229(5) 0.2932(6) 0.141(5) Uani 1 d . .
Cl2 Cl 0.6505(2) 0.2601(2) 0.8355(2) 0.0633(8) Uani 1 d . .
O41 O 0.6780(5) 0.2268(4) 0.7917(4) 0.087(3) Uani 1 d . .
O42 O 0.6406(4) 0.3435(4) 0.8259(3) 0.066(2) Uani 1 d . .
O43 O 0.6996(5) 0.2473(4) 0.8953(4) 0.074(2) Uani 1 d . .
O44 O 0.5844(5) 0.2199(4) 0.8278(4) 0.089(3) Uani 1 d . .
C70 C 0.2192(5) 0.2888(5) 0.4714(4) 0.050(3) Uani 1 d D .
O70 O 0.2676(4) 0.2762(5) 0.5194(3) 0.027(3) Uiso 0.633(10) d PD 1
O71 O 0.1876(5) 0.2258(5) 0.4296(4) 0.028(3) Uiso 0.633(10) d PD 1
O72 O 0.2017(6) 0.3593(6) 0.4496(5) 0.064(4) Uiso 0.633(10) d PD 1
C72 C 0.1487(10) 0.3730(10) 0.3866(7) 0.061(4) Uiso 0.633(10) d PD 1
H72A H 0.1427(10) 0.4307(10) 0.3786(7) 0.092 Uiso 0.633(10) calc PR 1
H72B H 0.1020(10) 0.3496(10) 0.3821(7) 0.092 Uiso 0.633(10) calc PR 1
H72C H 0.1654(10) 0.3480(10) 0.3567(7) 0.092 Uiso 0.633(10) calc PR 1
O70X O 0.2438(9) 0.2306(7) 0.4998(7) 0.035(5) Uiso 0.367(10) d PD 2
O71X O 0.2367(9) 0.3628(8) 0.5032(7) 0.043(5) Uiso 0.367(10) d PD 2
O72X O 0.1596(8) 0.2918(11) 0.4232(7) 0.064(7) Uiso 0.367(10) d PD 2
C72X C 0.1200(16) 0.3654(15) 0.3982(14) 0.061(4) Uiso 0.367(10) d PD 2
H72D H 0.0761(16) 0.3530(15) 0.3613(14) 0.092 Uiso 0.367(10) calc PR 2
H72E H 0.1509(16) 0.4019(15) 0.3866(14) 0.092 Uiso 0.367(10) calc PR 2
H72F H 0.1063(16) 0.3908(15) 0.4298(14) 0.092 Uiso 0.367(10) calc PR 2
O80 O 0.4223(3) 0.1009(3) 0.6549(2) 0.0319(14) Uani 1 d . .
C80 C 0.4285(5) 0.0208(5) 0.6393(4) 0.043(3) Uani 1 d . .
H80A H 0.3968(23) -0.0130(7) 0.6522(23) 0.065 Uiso 1 calc R .
H80B H 0.4789(7) 0.0031(11) 0.6606(21) 0.065 Uiso 1 calc R .
H80C H 0.4139(30) 0.0163(8) 0.5941(5) 0.065 Uiso 1 calc R .
O90 O 0.5679(6) 0.1213(5) 0.7015(6) 0.170(7) Uani 1 d . .
C90 C 0.6148(9) 0.0959(6) 0.6574(9) 0.132(8) Uani 1 d . .
O100 O 0.1056(7) 0.4893(8) 0.5154(6) 0.165(5) Uani 1 d . .
C100 C 0.0799(14) 0.4033(11) 0.5121(9) 0.202(12) Uani 1 d . .
O110 O 0.0985(7) 0.5377(6) 0.6272(5) 0.142(4) Uani 1 d . .
O120 O 0.7821(5) 0.1212(5) 0.7818(4) 0.091(3) Uani 1 d . .
O130 O 0.0061(13) 0.5086(12) 0.6870(10) 0.129(7) Uiso 0.50 d P .
O140 O 0.1096(13) 0.5624(13) 0.3935(10) 0.140(8) Uiso 0.50 d P .

loop_
_atom_type_symbol
_atom_type_description
_atom_type_scat_dispersion_real
_atom_type_scat_dispersion_imag
_atom_type_scat_source
C C 0.0033 0.0016 'International Tables Vol C Tables 4.2.6.8 and 6.1.1.4'
H H 0.0000 0.0000 'International Tables Vol C Tables 4.2.6.8 and 6.1.1.4'
N N 0.0061 0.0033 'International Tables Vol C Tables 4.2.6.8 and 6.1.1.4'
O O 0.0106 0.0060 'International Tables Vol C Tables 4.2.6.8 and 6.1.1.4'
Cl Cl 0.1484 0.1585 'International Tables Vol C Tables 4.2.6.8 and 6.1.1.4'
Mn Mn 0.3368 0.7283 'International Tables Vol C Tables 4.2.6.8 and 6.1.1.4'

loop_
_geom_angle_atom_site_label_1
_geom_angle_atom_site_label_2
_geom_angle_atom_site_label_3
_geom_angle
_geom_angle_site_symmetry_1
_geom_angle_site_symmetry_3
_geom_angle_publ_flag
O6 Mn1 O71X 117.1(4) . . ?
O6 Mn1 N5 73.9(2) . . ?
O71X Mn1 N5 84.2(5) . . ?
O6 Mn1 O70 77.1(2) . . ?
N5 Mn1 O70 69.7(3) . . ?
O6 Mn1 N2 125.2(2) . . ?
O71X Mn1 N2 98.4(4) . . ?
N5 Mn1 N2 69.5(2) . . ?
O70 Mn1 N2 123.2(3) . . ?
O6 Mn1 N3 79.0(2) . . ?
O71X Mn1 N3 161.7(4) . . ?
N5 Mn1 N3 109.9(2) . . ?
O70 Mn1 N3 155.2(3) . . ?
N2 Mn1 N3 76.9(2) . . ?
O6 Mn1 N1 142.8(2) . . ?
O71X Mn1 N1 84.8(4) . . ?
N5 Mn1 N1 141.4(2) . . ?
O70 Mn1 N1 119.8(3) . . ?
N2 Mn1 N1 75.7(2) . . ?
N3 Mn1 N1 76.9(2) . . ?
O6 Mn1 N4 85.8(2) . . ?
O71X Mn1 N4 76.7(5) . . ?
N5 Mn1 N4 141.9(2) . . ?
O70 Mn1 N4 74.6(3) . . ?
N2 Mn1 N4 145.4(2) . . ?
N3 Mn1 N4 97.0(2) . . ?
N1 Mn1 N4 69.7(2) . . ?
O5 Mn2 O11 168.3(2) . . ?
O5 Mn2 O6 89.4(2) . . ?
O11 Mn2 O6 90.8(2) . . ?
O5 Mn2 O12 92.0(2) . . ?
O11 Mn2 O12 87.9(2) . . ?
O6 Mn2 O12 178.4(2) . . ?
O5 Mn2 O80 99.4(2) . . ?
O11 Mn2 O80 92.3(2) . . ?
O6 Mn2 O80 88.7(2) . . ?
O12 Mn2 O80 90.3(2) . . ?
O5 Mn2 O70 80.2(3) . . ?
O11 Mn2 O70 88.3(3) . . ?
O6 Mn2 O70 81.4(3) . . ?
O12 Mn2 O70 99.6(3) . . ?
O80 Mn2 O70 170.1(3) . . ?
O5 Mn2 O70X 88.9(4) . . ?
O11 Mn2 O70X 79.7(4) . . ?
O6 Mn2 O70X 102.3(4) . . ?
O12 Mn2 O70X 78.6(4) . . ?
O80 Mn2 O70X 166.4(4) . . ?
O12 Mn3 O71 116.6(2) . . ?
O12 Mn3 N11 73.2(2) . . ?
O71 Mn3 N11 82.5(3) . . ?
O12 Mn3 O70X 75.4(3) . . ?
N11 Mn3 O70X 69.6(4) . . ?
O12 Mn3 N7 142.4(2) . . ?
O71 Mn3 N7 86.2(3) . . ?
N11 Mn3 N7 142.6(2) . . ?
O70X Mn3 N7 120.5(4) . . ?
O12 Mn3 N8 125.2(2) . . ?
O71 Mn3 N8 97.4(3) . . ?
N11 Mn3 N8 70.1(2) . . ?
O70X Mn3 N8 124.7(4) . . ?
N7 Mn3 N8 76.3(2) . . ?
O12 Mn3 N9 79.7(2) . . ?
O71 Mn3 N9 162.5(3) . . ?
N11 Mn3 N9 109.7(2) . . ?
O70X Mn3 N9 154.2(4) . . ?
N7 Mn3 N9 76.6(2) . . ?
N8 Mn3 N9 76.0(2) . . ?
O12 Mn3 N10 84.7(2) . . ?
O71 Mn3 N10 78.9(3) . . ?
N11 Mn3 N10 140.7(2) . . ?
O70X Mn3 N10 73.6(4) . . ?
N7 Mn3 N10 70.2(2) . . ?
N8 Mn3 N10 146.4(2) . . ?
N9 Mn3 N10 97.5(2) . . ?
C7 N1 C1 109.8(6) . . ?
C7 N1 C6 110.6(7) . . ?
C1 N1 C6 113.0(6) . . ?
C7 N1 Mn1 110.4(5) . . ?
C1 N1 Mn1 104.0(5) . . ?
C6 N1 Mn1 109.0(4) . . ?
C15 N2 C3 109.7(7) . . ?
C15 N2 C2 112.0(7) . . ?
C3 N2 C2 110.5(6) . . ?
C15 N2 Mn1 109.5(5) . . ?
C3 N2 Mn1 102.7(5) . . ?
C2 N2 Mn1 112.1(5) . . ?
C23 N3 C5 110.2(7) . . ?
C23 N3 C4 108.6(6) . . ?
C5 N3 C4 111.4(6) . . ?
C23 N3 Mn1 113.1(5) . . ?
C5 N3 Mn1 103.0(5) . . ?
C4 N3 Mn1 110.5(5) . . ?
C8 N4 O4 114.0(6) . . ?
C8 N4 Mn1 119.9(5) . . ?
O4 N4 Mn1 125.0(4) . . ?
C16 N5 O5 118.5(7) . . ?
C16 N5 Mn1 120.2(5) . . ?
O5 N5 Mn1 120.1(5) . . ?
N5 O5 Mn2 112.8(4) . . ?
C24 N6 O6 113.0(7) . . ?
N6 O6 Mn2 117.5(4) . . ?
N6 O6 Mn1 116.9(4) . . ?
Mn2 O6 Mn1 106.3(3) . . ?
C37 N7 C36 110.6(7) . . ?
C37 N7 C31 109.2(6) . . ?
C36 N7 C31 112.7(6) . . ?
C37 N7 Mn3 109.7(5) . . ?
C36 N7 Mn3 111.4(5) . . ?
C31 N7 Mn3 103.0(5) . . ?
C45 N8 C32 111.6(6) . . ?
C45 N8 C33 110.0(7) . . ?
C32 N8 C33 112.3(6) . . ?
C45 N8 Mn3 107.8(4) . . ?
C32 N8 Mn3 111.4(5) . . ?
C33 N8 Mn3 103.4(4) . . ?
C35 N9 C53 111.5(7) . . ?
C35 N9 C34 112.4(7) . . ?
C53 N9 C34 108.3(6) . . ?
C35 N9 Mn3 102.2(5) . . ?
C53 N9 Mn3 111.6(5) . . ?
C34 N9 Mn3 110.8(5) . . ?
C38 N10 O10 115.2(7) . . ?
C38 N10 Mn3 117.9(6) . . ?
O10 N10 Mn3 126.1(5) . . ?
C46 N11 O11 116.5(7) . . ?
C46 N11 Mn3 121.1(5) . . ?
O11 N11 Mn3 121.8(5) . . ?
N11 O11 Mn2 113.2(5) . . ?
C54 N12 O12 112.6(6) . . ?
N12 O12 Mn2 116.9(4) . . ?
N12 O12 Mn3 118.0(4) . . ?
Mn2 O12 Mn3 108.6(2) . . ?
N1 C1 C2 111.9(7) . . ?
N2 C2 C1 111.0(6) . . ?
N2 C3 C4 113.0(7) . . ?
N3 C4 C3 111.3(7) . . ?
N3 C5 C6 111.7(8) . . ?
N1 C6 C5 114.1(6) . . ?
N1 C7 C8 113.7(6) . . ?
N4 C8 C9 127.4(7) . . ?
N4 C8 C7 114.3(7) . . ?
C9 C8 C7 118.2(7) . . ?
C14 C9 C10 117.6(8) . . ?
C14 C9 C8 124.0(7) . . ?
C10 C9 C8 118.3(8) . . ?
C11 C10 C9 120.7(9) . . ?
C12 C11 C10 120.2(8) . . ?
C13 C12 C11 120.1(8) . . ?
C12 C13 C14 120.7(9) . . ?
C13 C14 C9 120.6(8) . . ?
N2 C15 C16 111.9(7) . . ?
N5 C16 C15 115.1(8) . . ?
N5 C16 C17 126.6(7) . . ?
C15 C16 C17 118.2(7) . . ?
C18 C17 C22 119.4(8) . . ?
C18 C17 C16 121.3(8) . . ?
C22 C17 C16 119.3(8) . . ?
C19 C18 C17 120.4(9) . . ?
C18 C19 C20 120.2(8) . . ?
C19 C20 C21 120.0(9) . . ?
C22 C21 C20 119.3(9) . . ?
C21 C22 C17 120.6(8) . . ?
N3 C23 C24 112.7(6) . . ?
N6 C24 C25 116.6(7) . . ?
N6 C24 C23 121.3(9) . . ?
C25 C24 C23 122.0(7) . . ?
C26 C25 C30 117.6(9) . . ?
C26 C25 C24 119.9(8) . . ?
C30 C25 C24 122.6(8) . . ?
C27 C26 C25 119.9(8) . . ?
C28 C27 C26 121.2(9) . . ?
C27 C28 C29 119.5(10) . . ?
C30 C29 C28 119.8(9) . . ?
C29 C30 C25 121.9(9) . . ?
N7 C31 C32 112.6(7) . . ?
N8 C32 C31 110.9(6) . . ?
N8 C33 C34 112.1(7) . . ?
N9 C34 C33 111.9(6) . . ?
N9 C35 C36 112.5(7) . . ?
N7 C36 C35 112.2(7) . . ?
N7 C37 C38 113.8(7) . . ?
N10 C38 C39 127.7(8) . . ?
N10 C38 C37 115.2(8) . . ?
C39 C38 C37 117.0(8) . . ?
C44 C39 C40 118.1(9) . . ?
C44 C39 C38 119.0(9) . . ?
C40 C39 C38 122.7(8) . . ?
C41 C40 C39 120.5(9) . . ?
C42 C41 C40 120.1(10) . . ?
C41 C42 C43 120.1(11) . . ?
C42 C43 C44 119.9(10) . . ?
C39 C44 C43 121.3(10) . . ?
N8 C45 C46 112.6(7) . . ?
N11 C46 C47 125.8(7) . . ?
N11 C46 C45 113.5(8) . . ?
C47 C46 C45 120.6(7) . . ?
C48 C47 C52 118.6(9) . . ?
C48 C47 C46 119.7(8) . . ?
C52 C47 C46 121.7(8) . . ?
C47 C48 C49 119.8(9) . . ?
C50 C49 C48 120.8(9) . . ?
C49 C50 C51 120.4(10) . . ?
C50 C51 C52 119.0(9) . . ?
C47 C52 C51 121.4(8) . . ?
N9 C53 C54 112.6(7) . . ?
N12 C54 C55 115.8(7) . . ?
N12 C54 C53 122.6(7) . . ?
C55 C54 C53 121.6(7) . . ?
C60 C55 C56 119.2(8) . . ?
C60 C55 C54 119.1(7) . . ?
C56 C55 C54 121.5(8) . . ?
C57 C56 C55 119.4(9) . . ?
C58 C57 C56 121.6(9) . . ?
C57 C58 C59 120.0(9) . . ?
C60 C59 C58 119.0(9) . . ?
C59 C60 C55 120.7(8) . . ?
O33 Cl1 O31 112.9(6) . . ?
O33 Cl1 O32 112.0(5) . . ?
O31 Cl1 O32 109.6(4) . . ?
O33 Cl1 O34 105.5(7) . . ?
O31 Cl1 O34 107.4(6) . . ?
O32 Cl1 O34 109.2(5) . . ?
O43 Cl2 O42 108.3(5) . . ?
O43 Cl2 O44 108.1(5) . . ?
O42 Cl2 O44 112.2(5) . . ?
O43 Cl2 O41 109.7(6) . . ?
O42 Cl2 O41 109.7(4) . . ?
O44 Cl2 O41 108.8(5) . . ?
O70 C70 O72 122.5(8) . . ?
O70X C70 O72X 124.8(13) . . ?
O70 C70 O71 120.3(9) . . ?
O72 C70 O71 115.9(9) . . ?
O70X C70 O71X 117.8(12) . . ?
O72X C70 O71X 112.3(12) . . ?
C70 O70 Mn1 124.4(7) . . ?
C70 O70 Mn2 145.4(7) . . ?
Mn1 O70 Mn2 89.3(3) . . ?
C70 O71 Mn3 117.5(6) . . ?
C70 O72 C72 121.7(11) . . ?
C70 O70X Mn3 123.5(12) . . ?
C70 O70X Mn2 145.3(12) . . ?
Mn3 O70X Mn2 91.0(3) . . ?
C70 O71X Mn1 116.1(10) . . ?
C70 O72X C72X 124.0(18) . . ?
C80 O80 Mn2 118.8(5) . . ?

loop_
_geom_bond_atom_site_label_1
_geom_bond_atom_site_label_2
_geom_bond_distance
_geom_bond_site_symmetry_2
_geom_bond_publ_flag
Mn1 O6 2.177(5) . ?
Mn1 O71X 2.24(2) . ?
Mn1 N5 2.292(7) . ?
Mn1 O70 2.314(9) . ?
Mn1 N2 2.316(7) . ?
Mn1 N3 2.334(7) . ?
Mn1 N1 2.339(6) . ?
Mn1 N4 2.361(6) . ?
Mn2 O5 1.899(5) . ?
Mn2 O11 1.905(5) . ?
Mn2 O6 1.913(5) . ?
Mn2 O12 1.922(5) . ?
Mn2 O80 2.189(5) . ?
Mn2 O70 2.351(8) . ?
Mn2 O70X 2.358(13) . ?
Mn3 O12 2.165(5) . ?
Mn3 O71 2.192(8) . ?
Mn3 N11 2.266(7) . ?
Mn3 O70X 2.297(15) . ?
Mn3 N7 2.301(7) . ?
Mn3 N8 2.341(6) . ?
Mn3 N9 2.353(7) . ?
Mn3 N10 2.387(7) . ?
N1 C7 1.461(10) . ?
N1 C1 1.481(11) . ?
N1 C6 1.495(11) . ?
N2 C15 1.467(11) . ?
N2 C3 1.488(10) . ?
N2 C2 1.499(9) . ?
N3 C23 1.479(10) . ?
N3 C5 1.481(10) . ?
N3 C4 1.496(10) . ?
N4 C8 1.286(9) . ?
N4 O4 1.389(7) . ?
N5 C16 1.268(10) . ?
N5 O5 1.384(8) . ?
N6 C24 1.288(10) . ?
N6 O6 1.398(9) . ?
N7 C37 1.463(10) . ?
N7 C36 1.477(10) . ?
N7 C31 1.498(10) . ?
N8 C45 1.465(11) . ?
N8 C32 1.475(10) . ?
N8 C33 1.491(10) . ?
N9 C35 1.464(11) . ?
N9 C53 1.487(10) . ?
N9 C34 1.494(10) . ?
N10 C38 1.266(11) . ?
N10 O10 1.402(8) . ?
N11 C46 1.297(9) . ?
N11 O11 1.370(8) . ?
N12 C54 1.273(9) . ?
N12 O12 1.403(8) . ?
C1 C2 1.507(11) . ?
C3 C4 1.505(12) . ?
C5 C6 1.503(11) . ?
C7 C8 1.514(11) . ?
C8 C9 1.481(11) . ?
C9 C14 1.387(12) . ?
C9 C10 1.403(11) . ?
C10 C11 1.381(12) . ?
C11 C12 1.368(13) . ?
C12 C13 1.356(12) . ?
C13 C14 1.387(11) . ?
C15 C16 1.488(11) . ?
C16 C17 1.489(12) . ?
C17 C18 1.370(11) . ?
C17 C22 1.382(12) . ?
C18 C19 1.367(12) . ?
C19 C20 1.377(13) . ?
C20 C21 1.381(12) . ?
C21 C22 1.376(12) . ?
C23 C24 1.505(11) . ?
C24 C25 1.475(12) . ?
C25 C26 1.397(11) . ?
C25 C30 1.393(12) . ?
C26 C27 1.383(13) . ?
C27 C28 1.350(13) . ?
C28 C29 1.397(12) . ?
C29 C30 1.350(12) . ?
C31 C32 1.512(12) . ?
C33 C34 1.510(12) . ?
C35 C36 1.528(11) . ?
C37 C38 1.502(11) . ?
C38 C39 1.495(13) . ?
C39 C44 1.371(12) . ?
C39 C40 1.400(12) . ?
C40 C41 1.385(13) . ?
C41 C42 1.370(14) . ?
C42 C43 1.371(15) . ?
C43 C44 1.389(14) . ?
C45 C46 1.499(11) . ?
C46 C47 1.465(12) . ?
C47 C48 1.380(11) . ?
C47 C52 1.384(12) . ?
C48 C49 1.387(13) . ?
C49 C50 1.361(13) . ?
C50 C51 1.374(12) . ?
C51 C52 1.384(12) . ?
C53 C54 1.508(11) . ?
C54 C55 1.493(11) . ?
C55 C60 1.394(12) . ?
C55 C56 1.394(11) . ?
C56 C57 1.376(12) . ?
C57 C58 1.367(12) . ?
C58 C59 1.392(12) . ?
C59 C60 1.390(12) . ?
Cl1 O33 1.349(8) . ?
Cl1 O31 1.396(7) . ?
Cl1 O32 1.420(7) . ?
Cl1 O34 1.420(9) . ?
Cl2 O43 1.371(8) . ?
Cl2 O42 1.412(6) . ?
Cl2 O44 1.433(8) . ?
Cl2 O41 1.449(7) . ?
C70 O70X 1.170(10) . ?
C70 O70 1.176(10) . ?
C70 O72 1.276(11) . ?
C70 O72X 1.278(12) . ?
C70 O71 1.403(9) . ?
C70 O71X 1.413(9) . ?
O72 C72 1.45(2) . ?
O72X C72X 1.45(2) . ?
O80 C80 1.406(9) . ?
O90 C90 1.70(2) . ?
O100 C100 1.52(2) . ?
